data_2200973
loop_
_publ_author_name
'Christopher L. Brown'
'Sarah J. Head'
'Peter C. Healy'

_publ_section_title
;
 1,1-Dibenzyl-6-methoxy-3,4-dihydro-1<i>H</i>-naphthalen-2-one
;
_journal_issue 2
_journal_name_full 'Acta Crystallographica Section E'
_journal_page_first o178
_journal_page_last o179
_journal_paper_doi 10.1107/S1600536802000715
_journal_volume 58
_journal_year 2002
_chemical_formula_iupac 'C25 H24 O2'
_chemical_formula_moiety 'C25 H24 O2'
_chemical_formula_sum 'C25 H24 O2'
_chemical_formula_weight 356.44
_chemical_name_systematic
;
1,1-Dibenzyl-6-methoxy-3,4-dihydro-1H-naphthalen-2-one
;
_space_group_IT_number 14
_symmetry_cell_setting monoclinic
_symmetry_space_group_name_Hall '-P 2yab'
_symmetry_space_group_name_H-M 'P 1 21/a 1'
_atom_sites_solution_hydrogens constr
_atom_sites_solution_primary direct
_atom_sites_solution_secondary difmap
_cell_angle_alpha 90
_cell_angle_beta 102.51(3)
_cell_angle_gamma 90
_cell_formula_units_Z 4
_cell_length_a 14.766(5)
_cell_length_b 11.214(4)
_cell_length_c 12.089(4)
_cell_measurement_reflns_used 25
_cell_measurement_temperature 295
_cell_measurement_theta_max 19.7
_cell_measurement_theta_min 17.1
_cell_volume 1954.2(12)
_computing_cell_refinement 'MSC/AFC7 Diffractometer Control Software'
_computing_data_collection
;
MSC/AFC7 Diffractometer Control Software
(Molecular Structure Corporation, 1999)
;
_computing_data_reduction 'TEXSAN for Windows (Molecular Structure Corporation, 1997-2001)'
_computing_molecular_graphics 'ORTEP-3 (Farrugia, 1997)'
_computing_publication_material 'TEXSAN for Windows and PLATON (Spek, 2001)'
_computing_structure_refinement 'TEXSAN for Windows and SHELXL97 (Sheldrick, 1997)'
_computing_structure_solution 'TEXSAN for Windows'
_diffrn_ambient_temperature 295
_diffrn_measured_fraction_theta_full .999
_diffrn_measured_fraction_theta_max .999
_diffrn_measurement_device_type 'Rigaku AFC-7R'
_diffrn_measurement_method \w/2\q
_diffrn_radiation_monochromator graphite
_diffrn_radiation_source 'Rigaku rotating anode'
_diffrn_radiation_type MoK\a
_diffrn_radiation_wavelength .71069
_diffrn_reflns_av_R_equivalents .029
_diffrn_reflns_av_sigmaI/netI .047
_diffrn_reflns_limit_h_max 8
_diffrn_reflns_limit_h_min -17
_diffrn_reflns_limit_k_max 13
_diffrn_reflns_limit_k_min 0
_diffrn_reflns_limit_l_max 14
_diffrn_reflns_limit_l_min -14
_diffrn_reflns_number 3985
_diffrn_reflns_reduction_process
;
 ?
;
_diffrn_reflns_theta_full 25.0
_diffrn_reflns_theta_max 25.0
_diffrn_reflns_theta_min 2.5
_diffrn_standards_decay_% .2
_diffrn_standards_interval_count 150
_diffrn_standards_number 3
_exptl_absorpt_coefficient_mu .075
_exptl_absorpt_correction_type none
_exptl_crystal_colour colorless
_exptl_crystal_density_diffrn 1.212
_exptl_crystal_density_method 'not measured'
_exptl_crystal_description prismatic
_exptl_crystal_F_000 760
_exptl_crystal_size_max .50
_exptl_crystal_size_mid .40
_exptl_crystal_size_min .25
_refine_diff_density_max .50
_refine_diff_density_min -.31
_refine_ls_extinction_coef .0071(18)
_refine_ls_extinction_expression FC^*^=KFC[1+0.001XFC^2^\L^3^/SIN(2\Q)]^-1/4^
_refine_ls_extinction_method SHELXL97
_refine_ls_goodness_of_fit_ref 1.03
_refine_ls_hydrogen_treatment noref'
_refine_ls_matrix_type full
_refine_ls_number_parameters 245
_refine_ls_number_reflns 3440
_refine_ls_number_restraints 0
_refine_ls_restrained_S_all 1.03
_refine_ls_R_factor_all .105
_refine_ls_R_factor_gt .052
_refine_ls_shift/su_max .001
_refine_ls_shift/su_mean .000
_refine_ls_structure_factor_coef Fsqd
_refine_ls_weighting_details 'calc w = 1/[\s^2^(Fo^2^)+(0.0825P)^2^+0.4084P] where P = (Fo^2^+2Fc^2^)/3'
_refine_ls_weighting_scheme calc
_refine_ls_wR_factor_gt .146
_refine_ls_wR_factor_ref .174
_reflns_number_gt 2037
_reflns_number_total 3440
_reflns_threshold_expression I>2\s(I)
_cod_data_source_file tk6050.cif
_cod_data_source_block I
_cod_depositor_comments
;
The following automatic conversions were performed:
'_symmetry_cell_setting' value 'Monoclinic' changed to 'monoclinic'
according to '/home/saulius/struct/CIF-dictionaries/cif_core.dic'
dictionary named 'cif_core.dic' version 2.4.1 from 2010-06-29.

Automatic conversion script
Id: cif_fix_enum 1527 2010-12-29 10:47:43Z saulius 

The following automatic conversions were performed:

'_symmetry_cell_setting' value 'Monoclinic' changed to 'monoclinic'
according to /home/saulius/struct/CIF-dictionaries/cif_core.dic
dictionary named 'cif_core.dic' version 2.4.1 from 2010-06-29.

Automatic conversion script
Id: cif_fix_values 1715 2011-07-08 13:25:40Z adriana 
;
_cod_original_sg_symbol_H-M 'P 21/a'
_cod_database_code 2200973
_cod_database_fobs_code 2200973

loop_
_symmetry_equiv_pos_as_xyz
x,y,z
1/2-x,1/2+y,-z
-x,-y,-z
1/2+x,1/2-y,z

loop_
_atom_site_aniso_label
_atom_site_aniso_U_11
_atom_site_aniso_U_22
_atom_site_aniso_U_33
_atom_site_aniso_U_12
_atom_site_aniso_U_13
_atom_site_aniso_U_23
O21 .0693(12) .0549(12) .0843(14) .0047(9) .0097(10) .0031(10)
O61 .1051(17) .0609(13) .0925(15) -.0066(11) .0387(13) .0123(11)
C1 .0433(13) .0529(14) .0480(13) -.0003(11) .0127(10) -.0008(10)
C2 .0523(15) .0583(17) .0539(14) .0031(12) .0050(11) -.0031(12)
C3 .089(2) .085(2) .103(2) .0280(18) .048(2) .0056(19)
C4 .080(2) .078(2) .087(2) .0118(16) .0446(18) .0001(17)
C5 .0629(16) .0694(18) .0639(16) -.0087(14) .0281(13) .0011(14)
C6 .0627(16) .0531(14) .0560(15) -.0082(13) .0096(12) -.0009(12)
C7 .0669(17) .0549(15) .0565(15) .0060(13) .0146(13) -.0043(12)
C8 .0645(16) .0584(16) .0573(15) .0063(13) .0268(13) .0009(12)
C9 .0428(13) .0541(14) .0437(13) -.0015(11) .0098(10) -.0019(10)
C10 .0453(14) .0594(15) .0524(14) -.0016(11) .0154(11) -.0055(12)
C11 .0466(14) .0591(15) .0615(16) -.0007(11) .0134(11) .0074(12)
C12 .0566(15) .0634(16) .0507(14) .0001(12) .0158(12) .0028(12)
C61 .098(2) .0568(17) .089(2) -.0027(17) .0055(18) .0076(15)
C111 .0377(13) .0601(15) .0614(15) -.0037(11) .0059(11) .0042(12)
C112 .0459(14) .0650(16) .0676(17) .0011(12) .0073(12) .0057(13)
C113 .0589(17) .083(2) .0677(18) .0017(15) .0061(14) .0150(16)
C114 .078(2) .096(2) .0628(18) -.0031(18) .0022(15) -.0049(18)
C115 .097(2) .076(2) .078(2) -.0094(18) -.0012(18) -.0123(17)
C116 .0733(19) .0605(17) .0742(19) -.0086(14) -.0008(14) .0040(14)
C121 .0577(15) .0659(16) .0431(13) -.0026(13) .0135(11) -.0061(12)
C122 .077(2) .0763(19) .0527(15) -.0148(15) .0161(14) -.0098(14)
C123 .079(2) .125(3) .0596(18) -.041(2) .0177(17) -.0198(19)
C124 .058(2) .174(4) .067(2) -.009(2) -.0002(16) -.009(2)
C125 .079(2) .130(3) .079(2) .012(2) -.0081(18) .009(2)
C126 .0711(19) .083(2) .0629(17) .0015(16) .0012(15) .0039(15)

loop_
_atom_site_label
_atom_site_fract_x
_atom_site_fract_y
_atom_site_fract_z
_atom_site_U_iso_or_equiv
_atom_site_thermal_displace_type
_atom_site_calc_flag
_atom_site_refinement_flags
_atom_site_occupancy
_atom_site_type_symbol
O21 1.02963(13) .02484(16) .33744(17) .0706(7) Uani . . 1.000 O
O61 1.02475(16) .67149(17) .12726(19) .0835(9) Uani . . 1.000 O
C1 .97965(15) .2276(2) .33735(19) .0476(8) Uani . . 1.000 C
C2 1.04057(17) .1263(2) .3088(2) .0558(9) Uani . . 1.000 C
C3 1.1189(2) .1596(3) .2532(3) .0882(12) Uani . . 1.000 C
C4 1.0929(2) .2491(3) .1641(3) .0776(12) Uani . . 1.000 C
C5 1.05616(19) .4676(2) .1525(2) .0632(10) Uani . . 1.000 C
C6 1.01173(18) .5673(2) .1807(2) .0578(9) Uani . . 1.000 C
C7 .95745(18) .5574(2) .2599(2) .0592(9) Uani . . 1.000 C
C8 .95043(18) .4485(2) .3091(2) .0580(9) Uani . . 1.000 C
C9 .99486(15) .3464(2) .28285(18) .0468(8) Uani . . 1.000 C
C10 1.04867(16) .3570(2) .20146(19) .0516(8) Uani . . 1.000 C
C11 .87638(17) .1894(2) .2973(2) .0555(9) Uani . . 1.000 C
C12 1.00303(18) .2360(2) .4694(2) .0563(9) Uani . . 1.000 C
C61 .9764(2) .7743(3) .1501(3) .0835(11) Uani . . 1.000 C
C111 .84703(16) .1662(2) .1711(2) .0538(8) Uani . . 1.000 C
C112 .82696(17) .2587(2) .0928(2) .0603(9) Uani . . 1.000 C
C113 .8034(2) .2352(3) -.0217(3) .0710(11) Uani . . 1.000 C
C114 .7987(2) .1208(3) -.0610(3) .0809(11) Uani . . 1.000 C
C115 .8175(2) .0281(3) .0148(3) .0867(12) Uani . . 1.000 C
C116 .8418(2) .0508(2) .1302(3) .0719(11) Uani . . 1.000 C
C121 1.10479(18) .2512(2) .5225(2) .0552(8) Uani . . 1.000 C
C122 1.1526(2) .3565(3) .5135(2) .0684(10) Uani . . 1.000 C
C123 1.2467(2) .3659(3) .5627(3) .0875(13) Uani . . 1.000 C
C124 1.2930(2) .2718(5) .6206(3) .1017(16) Uani . . 1.000 C
C125 1.2468(3) .1683(4) .6312(3) .0998(14) Uani . . 1.000 C
C126 1.1534(2) .1572(3) .5824(2) .0744(11) Uani . . 1.000 C
H3A 1.16860 .19000 .30910 .1050 Uiso . . 1.000 H
H3B 1.13850 .08980 .22030 .1050 Uiso . . 1.000 H
H4A 1.05040 .21410 .10240 .0930 Uiso . . 1.000 H
H4B 1.14720 .27310 .14000 .0930 Uiso . . 1.000 H
H5 1.09290 .47470 .09740 .0760 Uiso . . 1.000 H
H7 .92550 .62490 .27970 .0720 Uiso . . 1.000 H
H8 .91320 .44280 .36400 .0700 Uiso . . 1.000 H
H11A .86730 .11860 .33620 .0670 Uiso . . 1.000 H
H11B .83870 .25130 .31640 .0670 Uiso . . 1.000 H
H12A .98220 .16450 .49820 .0680 Uiso . . 1.000 H
H12B .97050 .30190 .49060 .0680 Uiso . . 1.000 H
H61A .91150 .76150 .12520 .1000 Uiso . . 1.000 H
H61B .99040 .78920 .22940 .1000 Uiso . . 1.000 H
H61C .99450 .84050 .11140 .1000 Uiso . . 1.000 H
H112 .82920 .33910 .11860 .0720 Uiso . . 1.000 H
H113 .79000 .29930 -.07410 .0850 Uiso . . 1.000 H
H114 .78300 .10550 -.14030 .0970 Uiso . . 1.000 H
H115 .81330 -.05150 -.01250 .1050 Uiso . . 1.000 H
H116 .85510 -.01420 .18170 .0860 Uiso . . 1.000 H
H122 1.12080 .42300 .47390 .0810 Uiso . . 1.000 H
H123 1.27930 .43830 .55630 .1060 Uiso . . 1.000 H
H124 1.35780 .27860 .65380 .1210 Uiso . . 1.000 H
H125 1.27930 .10310 .67240 .1190 Uiso . . 1.000 H
H126 1.12200 .08450 .59010 .0880 Uiso . . 1.000 H

loop_
_atom_type_symbol
_atom_type_description
_atom_type_scat_dispersion_real
_atom_type_scat_dispersion_imag
_atom_type_scat_source
O O .0106 .0060 'International Tables Vol C Tables 4.2.6.8 and 6.1.1.4'
H H .0000 .0000 'International Tables Vol C Tables 4.2.6.8 and 6.1.1.4'
C C .0033 .0016 'International Tables Vol C Tables 4.2.6.8 and 6.1.1.4'

loop_
_geom_angle_atom_site_label_1
_geom_angle_atom_site_label_2
_geom_angle_atom_site_label_3
_geom_angle
_geom_angle_publ_flag
C6 O61 C61 118.4(2) no
C2 C1 C9 113.67(19) no
C2 C1 C11 107.99(19) no
C2 C1 C12 105.32(19) no
C9 C1 C11 109.40(18) no
C9 C1 C12 111.63(18) no
C11 C1 C12 108.62(19) no
O21 C2 C1 120.7(2) no
O21 C2 C3 121.6(2) no
C1 C2 C3 117.5(2) no
C2 C3 C4 113.3(3) no
C3 C4 C10 113.4(3) no
C6 C5 C10 122.3(2) no
O61 C6 C5 117.0(2) no
O61 C6 C7 123.9(2) no
C5 C6 C7 119.1(2) no
C6 C7 C8 118.8(2) no
C7 C8 C9 123.4(2) no
C1 C9 C8 120.0(2) no
C1 C9 C10 122.6(2) no
C8 C9 C10 117.3(2) no
C4 C10 C5 121.0(2) no
C4 C10 C9 119.8(2) no
C5 C10 C9 119.1(2) no
C1 C11 C111 114.1(2) no
C1 C12 C121 114.9(2) no
C4 C3 H3A 108.54 no
C2 C3 H3A 108.80 no
C2 C3 H3B 108.39 no
C4 C3 H3B 108.19 no
H3A C3 H3B 109.62 no
C3 C4 H4B 108.44 no
C3 C4 H4A 108.57 no
H4A C4 H4B 109.54 no
C10 C4 H4A 108.37 no
C10 C4 H4B 108.51 no
C6 C5 H5 118.77 no
C10 C5 H5 118.97 no
C8 C7 H7 120.79 no
C6 C7 H7 120.38 no
C9 C8 H8 118.46 no
C7 C8 H8 118.14 no
C11 C111 C116 120.2(2) no
C112 C111 C116 117.9(2) no
C111 C11 H11A 108.40 no
C111 C11 H11B 108.40 no
H11A C11 H11B 109.81 no
C11 C111 C112 121.9(2) no
C1 C11 H11A 108.11 no
C1 C11 H11B 108.03 no
C1 C12 H12A 107.81 no
C1 C12 H12B 108.13 no
C121 C12 H12A 108.08 no
C111 C112 C113 120.7(2) no
C121 C12 H12B 108.26 no
H12A C12 H12B 109.61 no
C112 C113 C114 120.8(3) no
C113 C114 C115 119.4(3) no
C114 C115 C116 120.2(3) no
C111 C116 C115 120.9(3) no
C122 C121 C126 118.1(3) no
C12 C121 C126 119.4(2) no
C12 C121 C122 122.5(2) no
C121 C122 C123 120.5(3) no
C122 C123 C124 120.2(3) no
C123 C124 C125 120.0(3) no
C124 C125 C126 120.6(4) no
C121 C126 C125 120.6(3) no
O61 C61 H61A 109.38 no
O61 C61 H61B 109.35 no
O61 C61 H61C 109.53 no
H61A C61 H61B 109.25 no
H61A C61 H61C 109.57 no
H61B C61 H61C 109.73 no
C111 C112 H112 119.71 no
C113 C112 H112 119.57 no
C112 C113 H113 119.73 no
C114 C113 H113 119.44 no
C113 C114 H114 120.20 no
C115 C114 H114 120.36 no
C114 C115 H115 119.42 no
C116 C115 H115 120.38 no
C111 C116 H116 119.74 no
C115 C116 H116 119.32 no
C121 C122 H122 120.00 no
C123 C122 H122 119.54 no
C122 C123 H123 120.23 no
C124 C123 H123 119.55 no
C123 C124 H124 119.84 no
C125 C124 H124 120.16 no
C124 C125 H125 119.69 no
C126 C125 H125 119.75 no
C121 C126 H126 119.57 no
C125 C126 H126 119.80 no

loop_
_geom_bond_atom_site_label_1
_geom_bond_atom_site_label_2
_geom_bond_site_symmetry_1
_geom_bond_site_symmetry_2
_geom_bond_distance
_geom_bond_publ_flag
O21 C2 . . 1.210(3) no
O61 C6 . . 1.369(3) no
O61 C61 . . 1.414(4) no
C1 C2 . . 1.534(3) no
C1 C9 . . 1.524(3) no
C1 C11 . . 1.557(3) no
C1 C12 . . 1.561(3) no
C2 C3 . . 1.505(4) no
C3 C4 . . 1.461(5) no
C4 C10 . . 1.491(4) no
C5 C6 . . 1.376(3) no
C5 C10 . . 1.389(3) no
C6 C7 . . 1.380(4) no
C7 C8 . . 1.372(3) no
C8 C9 . . 1.390(3) no
C9 C10 . . 1.397(3) no
C11 C111 . . 1.515(3) no
C12 C121 . . 1.510(4) no
C3 H3B . . .9510 no
C3 H3A . . .9469 no
C4 H4A . . .9494 no
C4 H4B . . .9494 no
C5 H5 . . .9492 no
C7 H7 . . .9496 no
C8 H8 . . .9512 no
C11 H11A . . .9470 no
C111 C112 . . 1.392(3) no
C111 C116 . . 1.382(3) no
C11 H11B . . .9489 no
C112 C113 . . 1.378(4) no
C12 H12B . . .9465 no
C12 H12A . . .9514 no
C113 C114 . . 1.365(5) no
C114 C115 . . 1.374(5) no
C115 C116 . . 1.387(5) no
C121 C126 . . 1.388(4) no
C121 C122 . . 1.392(4) no
C122 C123 . . 1.392(4) no
C123 C124 . . 1.365(6) no
C124 C125 . . 1.366(7) no
C125 C126 . . 1.383(5) no
C61 H61A . . .9511 no
C61 H61B . . .9507 no
C61 H61C . . .9464 no
C112 H112 . . .9523 no
C113 H113 . . .9502 no
C114 H114 . . .9518 no
C115 H115 . . .9490 no
C116 H116 . . .9511 no
C122 H122 . . .9531 no
C123 H123 . . .9555 no
C124 H124 . . .9571 no
C125 H125 . . .9536 no
C126 H126 . . .9524 no

loop_
_geom_contact_atom_site_label_1
_geom_contact_atom_site_label_2
_geom_contact_distance
_geom_contact_site_symmetry_2
_geom_contact_publ_flag
O21 C111 3.388(3) . no
O21 C116 3.323(4) . no
O21 C121 3.407(3) . no
O61 C113 3.250(4) 3_765 no
O21 H11A 2.6145 . no
O21 H116 2.8768 . no
O21 H126 2.8519 3_756 no
O21 H12A 2.7037 . no
C2 C116 3.354(4) . no
C2 C126 3.384(4) . no
C3 C121 3.463(4) . no
C8 C122 3.590(4) . no
C8 C112 3.553(4) . no
C9 C112 3.150(3) . no
C9 C122 3.225(4) . no
C10 C112 3.434(4) . no
C7 H61B 2.6846 . no
C7 H61A 2.8057 . no
C8 H11B 2.7718 . no
C8 H122 2.8650 . no
C8 H12B 2.7061 . no
C8 H112 2.8683 . no
C9 H112 2.7980 . no
C9 H122 2.7694 . no
C9 H3A 3.0669 . no
C11 H8 2.9716 . no
C111 O21 3.388(3) . no
C12 H8 2.8335 . no
C112 C9 3.150(3) . no
C112 C8 3.553(4) . no
C112 C10 3.434(4) . no
C113 O61 3.250(4) 3_765 no
C116 C2 3.354(4) . no
C116 O21 3.323(4) . no
C121 C3 3.463(4) . no
C121 O21 3.407(3) . no
C122 C9 3.225(4) . no
C122 C8 3.590(4) . no
C126 C2 3.384(4) . no
C61 H4A 2.9946 3_765 no
C61 H124 3.0169 2_756 no
C61 H7 2.5172 . no
C61 H116 3.0456 1_565 no
C111 H4B 2.9716 4_455 no
C112 H115 2.9818 2_655 no
C112 H4B 2.8556 4_455 no
C113 H115 3.0283 2_655 no
C121 H7 2.8830 3_766 no
C121 H3A 3.0112 . no
C122 H7 2.9787 3_766 no
C122 H8 2.9708 3_766 no
H3A C9 3.0669 . no
H3A C121 3.0112 . no
H3A H11B 2.5795 4_555 no
H4A C61 2.9946 3_765 no
H4A H61C 2.5985 3_765 no
H4B H5 2.4166 . no
H4B C111 2.9716 4_555 no
H4B C112 2.8556 4_555 no
H5 H4B 2.4166 . no
H7 C61 2.5172 . no
H7 H61A 2.3897 . no
H7 H61B 2.2215 . no
H7 C121 2.8830 3_766 no
H7 C122 2.9787 3_766 no
H8 C11 2.9716 . no
H8 C12 2.8335 . no
H8 H11B 2.4246 . no
H8 H12B 2.2347 . no
H8 C122 2.9708 3_766 no
H11A O21 2.6145 . no
H11A H12A 2.3536 . no
H11A H116 2.3649 . no
H11A H126 2.4383 3_756 no
H11B C8 2.7718 . no
H11B H8 2.4246 . no
H11B H112 2.5616 . no
H11B H3A 2.5795 4_455 no
H12A O21 2.7037 . no
H12A H11A 2.3536 . no
H12A H126 2.3037 . no
H12B C8 2.7061 . no
H12B H8 2.2347 . no
H61A C7 2.8057 . no
H61A H7 2.3897 . no
H61B C7 2.6846 . no
H61B H7 2.2215 . no
H61B H124 2.3793 2_756 no
H61C H4A 2.5985 3_765 no
H112 C8 2.8683 . no
H112 C9 2.7980 . no
H112 H11B 2.5616 . no
H112 H115 2.5315 2_655 no
H115 C112 2.9818 2_645 no
H115 C113 3.0283 2_645 no
H115 H112 2.5315 2_645 no
H116 O21 2.8768 . no
H116 C61 3.0456 1_545 no
H116 H11A 2.3649 . no
H122 C8 2.8650 . no
H122 C9 2.7694 . no
H124 C61 3.0169 2_746 no
H124 H61B 2.3793 2_746 no
H126 H12A 2.3037 . no
H126 O21 2.8519 3_756 no
H126 H11A 2.4383 3_756 no

loop_
_geom_torsion_atom_site_label_1
_geom_torsion_atom_site_label_2
_geom_torsion_atom_site_label_3
_geom_torsion_atom_site_label_4
_geom_torsion
_geom_torsion_publ_flag
C61 O61 C6 C5 176.9(3) no
C61 O61 C6 C7 -3.2(4) no
C9 C1 C2 O21 -173.0(2) no
C9 C1 C2 C3 12.1(3) no
C11 C1 C2 O21 -51.4(3) no
C2 C1 C9 C8 -174.4(2) no
C2 C1 C9 C10 9.1(3) no
C11 C1 C9 C8 64.8(3) no
C11 C1 C9 C10 -111.7(2) no
C11 C1 C2 C3 133.7(2) no
C12 C1 C2 O21 64.5(3) no
C12 C1 C2 C3 -110.4(3) no
C9 C1 C11 C111 63.5(2) no
C12 C1 C11 C111 -174.38(18) no
C2 C1 C12 C121 54.4(2) no
C9 C1 C12 C121 -69.4(2) no
C11 C1 C12 C121 169.85(19) no
C12 C1 C9 C8 -55.4(3) no
C12 C1 C9 C10 128.1(2) no
C2 C1 C11 C111 -60.6(2) no
O21 C2 C3 C4 142.3(3) no
C1 C2 C3 C4 -42.8(4) no
C2 C3 C4 C10 51.9(4) no
C3 C4 C10 C5 151.4(3) no
C3 C4 C10 C9 -31.9(4) no
C10 C5 C6 O61 179.6(2) no
C10 C5 C6 C7 -.3(4) no
C6 C5 C10 C9 -.5(4) no
C6 C5 C10 C4 176.2(3) no
O61 C6 C7 C8 -179.2(2) no
C5 C6 C7 C8 .8(4) no
C6 C7 C8 C9 -.4(4) no
C7 C8 C9 C1 -177.1(2) no
C7 C8 C9 C10 -.4(4) no
C1 C9 C10 C4 .7(4) no
C1 C9 C10 C5 177.5(2) no
C8 C9 C10 C4 -175.9(2) no
C8 C9 C10 C5 .9(3) no
C1 C11 C111 C116 100.2(3) no
C1 C11 C111 C112 -78.1(3) no
C1 C12 C121 C122 70.8(3) no
C1 C12 C121 C126 -108.9(3) no
C11 C111 C112 H112 -2.49 no
C116 C111 C112 H112 179.17 no
C11 C111 C116 H116 1.67 no
C112 C111 C116 H116 -179.96 no
C111 C112 C113 H113 -179.88 no
H112 C112 C113 C114 -179.31 no
H112 C112 C113 H113 .45 no
C112 C113 C114 H114 -179.33 no
H113 C113 C114 C115 -179.59 no
H113 C113 C114 H114 .90 no
C113 C114 C115 H115 179.04 no
H114 C114 C115 C116 178.96 no
H114 C114 C115 H115 -1.45 no
C114 C115 C116 H116 -179.52 no
H115 C115 C116 C111 -179.18 no
H115 C115 C116 H116 .91 no
C12 C121 C122 H122 1.25 no
C126 C121 C122 H122 -179.00 no
C12 C121 C126 H126 -.68 no
C122 C121 C126 H126 179.56 no
C121 C122 C123 H123 179.96 no
H122 C122 C123 C124 179.38 no
H122 C122 C123 H123 -.50 no
C122 C123 C124 H124 179.57 no
H123 C123 C124 C125 179.34 no
H123 C123 C124 H124 -.55 no
C123 C124 C125 H125 -179.35 no
H124 C124 C125 C126 -179.26 no
H124 C124 C125 H125 .55 no
C124 C125 C126 H126 179.74 no
H125 C125 C126 C121 179.74 no
H125 C125 C126 H126 -.06 no

loop_
_cod_related_entry_id
_cod_related_entry_database
_cod_related_entry_code
1 ChemSpider 21132497
